data_1570144
loop_
_publ_author_name
'Millet, C. R. P.'
'Noone, E.'
'Schellbach, A. V.'
'Pahl, J.'
'&#x141;osiewicz, J'
'Nichol, G. S.'
'Ingleson, M. J.'

_publ_section_title
;
 Borylation directed borylation of <i>N</i>-alkyl anilines using iodine
 activated pyrazaboles.
;
_journal_issue 43
_journal_name_full 'Chemical science'
_journal_page_first 12041
_journal_page_last 12048
_journal_paper_doi 10.1039/d3sc04269c
_journal_volume 14
_journal_year 2023
_chemical_absolute_configuration ad
_chemical_formula_moiety 'C20 H24 B2 N6'
_chemical_formula_sum 'C20 H24 B2 N6'
_chemical_formula_weight 370.07
_space_group_crystal_system orthorhombic
_space_group_IT_number 33
_space_group_name_Hall 'P 2c -2n'
_space_group_name_H-M_alt 'P n a 21'
_atom_sites_solution_hydrogens mixed
_atom_sites_solution_primary dual
_audit_creation_date 2023-02-23
_audit_creation_method
;
Olex2 1.5-beta
(compiled 2023.01.27 svn.rdd5efbe3 for OlexSys, GUI svn.r6708)
;
_audit_update_record
;
2023-08-09 deposited with the CCDC.	2023-10-02 downloaded from the CCDC.
;
_cell_angle_alpha 90
_cell_angle_beta 90
_cell_angle_gamma 90
_cell_formula_units_Z 4
_cell_length_a 11.6629(9)
_cell_length_b 8.3625(7)
_cell_length_c 19.7736(18)
_cell_measurement_reflns_used 4045
_cell_measurement_temperature 100.00
_cell_measurement_theta_max 24.52
_cell_measurement_theta_min 2.56
_cell_volume 1928.5(3)
_computing_cell_refinement 'SAINT V8.40A (Bruker, 2019)'
_computing_data_collection 'GDA - generic data acquisition software'
_computing_data_reduction 'SAINT V8.40A (Bruker, 2019)'
_computing_molecular_graphics 'Olex2 1.5-beta (Dolomanov et al., 2009)'
_computing_publication_material 'Olex2 1.5-beta (Dolomanov et al., 2009)'
_computing_structure_refinement 'SHELXL 2018/3 (Sheldrick, 2015)'
_computing_structure_solution 'SHELXT 2018/2 (Sheldrick, 2018)'
_diffrn_ambient_temperature 100.00
_diffrn_detector 'Photon counting pixel array'
_diffrn_detector_type 'Dectris PILATUS 2M'
_diffrn_measured_fraction_theta_full 1.000
_diffrn_measured_fraction_theta_max 0.998
_diffrn_measurement_device 'Fixed \c 3-circle diffractometer'
_diffrn_measurement_device_type 'Diamond Light Source I-19'
_diffrn_measurement_method 'shutterless scans'
_diffrn_measurement_specimen_support 'MiTeGen MicroMount'
_diffrn_radiation_monochromator 'Silicon 111'
_diffrn_radiation_type synchrotron
_diffrn_radiation_wavelength 0.6889
_diffrn_reflns_av_R_equivalents 0.0680
_diffrn_reflns_av_unetI/netI 0.0631
_diffrn_reflns_Laue_measured_fraction_full 1.000
_diffrn_reflns_Laue_measured_fraction_max 0.998
_diffrn_reflns_limit_h_max 13
_diffrn_reflns_limit_h_min -14
_diffrn_reflns_limit_k_max 10
_diffrn_reflns_limit_k_min -10
_diffrn_reflns_limit_l_max 23
_diffrn_reflns_limit_l_min -23
_diffrn_reflns_number 16390
_diffrn_reflns_point_group_measured_fraction_full 0.985
_diffrn_reflns_point_group_measured_fraction_max 0.982
_diffrn_reflns_theta_full 24.415
_diffrn_reflns_theta_max 24.594
_diffrn_reflns_theta_min 1.997
_diffrn_source Synchrotron
_diffrn_source_current 0.0
_diffrn_source_details 'Allan et al. (2017)'
_diffrn_source_power 0.0
_diffrn_source_type 'Diamond Light Source Beamline I19-1'
_diffrn_source_voltage 0.0
_diffrn_standards_number 0
_exptl_absorpt_coefficient_mu 0.074
_exptl_absorpt_correction_T_max 0.4282
_exptl_absorpt_correction_T_min 0.2474
_exptl_absorpt_correction_type multi-scan
_exptl_absorpt_process_details
;
SADABS-2016/2 (Bruker,2016/2) was used for absorption correction.
wR2(int) was 0.1706 before and 0.0843 after correction.
The Ratio of minimum to maximum transmission is 0.5778.
The \l/2 correction factor is Not present.
;
_exptl_crystal_colour colourless
_exptl_crystal_colour_primary colourless
_exptl_crystal_density_diffrn 1.275
_exptl_crystal_description plate
_exptl_crystal_F_000 784
_exptl_crystal_recrystallization_method 'The material was recrystallised from hexane by slow evaporation'
_exptl_crystal_size_max 0.072
_exptl_crystal_size_mid 0.041
_exptl_crystal_size_min 0.005
_refine_diff_density_max 0.332
_refine_diff_density_min -0.253
_refine_diff_density_rms 0.051
_refine_ls_abs_structure_details
;
 Flack x determined using 1074 quotients [(I+)-(I-)]/[(I+)+(I-)]
 (Parsons, Flack and Wagner, Acta Cryst. B69 (2013) 249-259).
;
_refine_ls_abs_structure_Flack -0.1(10)
_refine_ls_extinction_method none
_refine_ls_goodness_of_fit_ref 0.983
_refine_ls_hydrogen_treatment mixed
_refine_ls_matrix_type full
_refine_ls_number_parameters 263
_refine_ls_number_reflns 3486
_refine_ls_number_restraints 1
_refine_ls_restrained_S_all 0.983
_refine_ls_R_factor_all 0.0692
_refine_ls_R_factor_gt 0.0540
_refine_ls_shift/su_max 0.000
_refine_ls_shift/su_mean 0.000
_refine_ls_structure_factor_coef Fsqd
_refine_ls_weighting_details 'w=1/[\s^2^(Fo^2^)+(0.1000P)^2^] where P=(Fo^2^+2Fc^2^)/3'
_refine_ls_weighting_scheme calc
_refine_ls_wR_factor_gt 0.1396
_refine_ls_wR_factor_ref 0.1483
_reflns_Friedel_coverage 0.907
_reflns_Friedel_fraction_full 0.970
_reflns_Friedel_fraction_max 0.965
_reflns_number_gt 2760
_reflns_number_total 3486
_reflns_threshold_expression 'I > 2\s(I)'
_cod_data_source_file d3sc04269c2.cif
_cod_data_source_block mi23001
_cod_depositor_comments 'Adding full bibliography for 1570141--1570144.cif.'
_cod_database_code 1570144
_shelx_shelxl_version_number 2018/3
_shelx_space_group_comment
;
The symmetry employed for this shelxl refinement is uniquely defined
by the following loop, which should always be used as a source of
symmetry information in preference to the above space-group names.
They are only intended as comments.
;
_shelx_estimated_absorpt_t_max 1.000
_shelx_estimated_absorpt_t_min 0.995
_olex2_refinement_description
;
1. Fixed Uiso
 At 1.2 times of:
  All C(H) groups
 At 1.5 times of:
  All C(H,H,H) groups
2.a Aromatic/amide H refined with riding coordinates:
 C1(H1), C2(H2), C3(H3), C4(H4), C5(H5), C6(H6), C8(H8), C9(H9), C10(H10),
 C11(H11), C12(H12), C15(H15), C16(H16), C17(H17), C18(H18), C19(H19)
2.b Idealised Me refined as rotating group:
 C13(H13A,H13B,H13C), C20(H20A,H20B,H20C)
;
_olex2_diffrn_ambient_temperature_device 'Oxford Cryosystems Cryostream 800'
_olex2_exptl_crystal_mounting_method 'The crystal was mounted on a mitegen tip in Paratone oil.'
_olex2_submission_original_sample_id CM211-res3
_olex2_submission_special_instructions 'No special instructions were received'

loop_
_space_group_symop_operation_xyz
'x, y, z'
'-x, -y, z+1/2'
'x+1/2, -y+1/2, z'
'-x+1/2, y+1/2, z+1/2'

loop_
_atom_site_label
_atom_site_type_symbol
_atom_site_fract_x
_atom_site_fract_y
_atom_site_fract_z
_atom_site_U_iso_or_equiv
_atom_site_adp_type
_atom_site_occupancy
_atom_site_site_symmetry_order
_atom_site_calc_flag
_atom_site_refinement_flags_posn
_atom_site_refinement_flags_adp
_atom_site_refinement_flags_occupancy
_atom_site_disorder_assembly
_atom_site_disorder_group
N1 N 0.6924(3) 0.4823(4) 0.41912(19) 0.0341(8) Uani 1 1 d . . . . .
N2 N 0.7169(3) 0.3929(4) 0.47518(19) 0.0316(8) Uani 1 1 d . . . . .
N3 N 0.5076(3) 0.5593(4) 0.4712(2) 0.0374(9) Uani 1 1 d . . . . .
N4 N 0.5320(3) 0.4699(4) 0.5263(2) 0.0338(8) Uani 1 1 d . . . . .
N5 N 0.5407(3) 0.6314(4) 0.3462(2) 0.0394(9) Uani 1 1 d . . . . .
N6 N 0.6701(3) 0.3030(4) 0.5931(2) 0.0346(8) Uani 1 1 d . . . . .
C1 C 0.8301(3) 0.3583(5) 0.4736(2) 0.0355(10) Uani 1 1 d . . . . .
H1 H 0.870030 0.297164 0.506554 0.043 Uiso 1 1 calc R U . . .
C2 C 0.8783(3) 0.4255(5) 0.4169(2) 0.0355(10) Uani 1 1 d . . . . .
H2 H 0.956068 0.419003 0.402907 0.043 Uiso 1 1 calc R U . . .
C3 C 0.7899(3) 0.5045(5) 0.3843(3) 0.0354(10) Uani 1 1 d . . . . .
H3 H 0.797002 0.564769 0.343757 0.043 Uiso 1 1 calc R U . . .
C4 C 0.4590(4) 0.5113(6) 0.5755(3) 0.0411(11) Uani 1 1 d . . . . .
H4 H 0.456844 0.465989 0.619502 0.049 Uiso 1 1 calc R U . . .
C5 C 0.3881(4) 0.6289(6) 0.5522(3) 0.0472(12) Uani 1 1 d . . . . .
H5 H 0.327885 0.680087 0.576280 0.057 Uiso 1 1 calc R U . . .
C6 C 0.4219(4) 0.6580(5) 0.4866(3) 0.0423(12) Uani 1 1 d . . . . .
H6 H 0.389507 0.735678 0.457193 0.051 Uiso 1 1 calc R U . . .
C7 C 0.5837(3) 0.7901(5) 0.3438(2) 0.0328(9) Uani 1 1 d . . . . .
C8 C 0.5611(4) 0.8892(5) 0.2903(3) 0.0410(11) Uani 1 1 d . . . . .
H8 H 0.512847 0.854000 0.254620 0.049 Uiso 1 1 calc R U . . .
C9 C 0.6102(4) 1.0458(6) 0.2883(3) 0.0457(12) Uani 1 1 d . . . . .
H9 H 0.595532 1.114007 0.250858 0.055 Uiso 1 1 calc R U . . .
C10 C 0.6774(4) 1.0970(5) 0.3396(3) 0.0416(11) Uani 1 1 d . . . . .
H10 H 0.712081 1.199693 0.337868 0.050 Uiso 1 1 calc R U . . .
C11 C 0.6954(4) 0.9968(5) 0.3953(3) 0.0421(12) Uani 1 1 d . . . . .
H11 H 0.740499 1.034210 0.432059 0.051 Uiso 1 1 calc R U . . .
C12 C 0.6496(4) 0.8467(5) 0.3981(3) 0.0390(11) Uani 1 1 d . . . . .
H12 H 0.662337 0.781021 0.436593 0.047 Uiso 1 1 calc R U . . .
C13 C 0.4627(4) 0.5863(6) 0.2909(3) 0.0439(11) Uani 1 1 d . . . . .
H13A H 0.503128 0.594393 0.247590 0.066 Uiso 1 1 calc R U . . .
H13B H 0.396446 0.658475 0.290676 0.066 Uiso 1 1 calc R U . . .
H13C H 0.436418 0.476138 0.297598 0.066 Uiso 1 1 calc R U . . .
C14 C 0.6731(4) 0.1543(5) 0.6266(2) 0.0366(10) Uani 1 1 d . . . . .
C15 C 0.5986(4) 0.0292(5) 0.6077(3) 0.0450(12) Uani 1 1 d . . . . .
H15 H 0.545640 0.044461 0.571727 0.054 Uiso 1 1 calc R U . . .
C16 C 0.6024(5) -0.1159(6) 0.6415(3) 0.0504(13) Uani 1 1 d . . . . .
H16 H 0.550797 -0.198287 0.628554 0.061 Uiso 1 1 calc R U . . .
C17 C 0.6786(4) -0.1444(6) 0.6932(3) 0.0508(13) Uani 1 1 d . . . . .
H17 H 0.681006 -0.245162 0.715320 0.061 Uiso 1 1 calc R U . . .
C18 C 0.7509(4) -0.0234(6) 0.7116(3) 0.0443(12) Uani 1 1 d . . . . .
H18 H 0.804991 -0.041080 0.746754 0.053 Uiso 1 1 calc R U . . .
C19 C 0.7468(4) 0.1252(5) 0.6801(2) 0.0373(10) Uani 1 1 d . . . . .
H19 H 0.795547 0.208508 0.695570 0.045 Uiso 1 1 calc R U . . .
C20 C 0.7324(4) 0.4332(6) 0.6254(3) 0.0417(11) Uani 1 1 d . . . . .
H20A H 0.814982 0.412694 0.622509 0.062 Uiso 1 1 calc R U . . .
H20B H 0.709709 0.440565 0.673063 0.062 Uiso 1 1 calc R U . . .
H20C H 0.714457 0.534054 0.602500 0.062 Uiso 1 1 calc R U . . .
B1 B 0.5597(4) 0.5106(6) 0.3991(3) 0.0372(12) Uani 1 1 d . . . . .
H1A H 0.525(4) 0.385(6) 0.391(3) 0.046(13) Uiso 1 1 d . . . . .
B2 B 0.6223(4) 0.3299(5) 0.5245(3) 0.0318(10) Uani 1 1 d . . . . .
H2A H 0.584(4) 0.232(5) 0.501(2) 0.043(12) Uiso 1 1 d . . . . .

loop_
_atom_site_aniso_label
_atom_site_aniso_U_11
_atom_site_aniso_U_22
_atom_site_aniso_U_33
_atom_site_aniso_U_23
_atom_site_aniso_U_13
_atom_site_aniso_U_12
N1 0.0253(18) 0.0394(19) 0.038(2) 0.0073(16) 0.0047(17) 0.0048(14)
N2 0.0209(16) 0.0343(17) 0.039(2) 0.0017(17) 0.0048(15) 0.0012(13)
N3 0.0251(18) 0.0417(19) 0.045(2) 0.0045(19) 0.0028(17) 0.0039(15)
N4 0.0206(17) 0.0407(18) 0.040(2) 0.0023(17) 0.0025(16) -0.0019(14)
N5 0.0280(18) 0.048(2) 0.042(2) 0.0020(18) -0.0043(16) 0.0029(16)
N6 0.0246(17) 0.0350(18) 0.044(2) 0.0001(16) -0.0039(15) -0.0078(15)
C1 0.0195(19) 0.038(2) 0.049(3) -0.001(2) -0.0024(19) -0.0001(17)
C2 0.0179(19) 0.040(2) 0.049(3) -0.004(2) 0.0039(19) -0.0049(17)
C3 0.027(2) 0.036(2) 0.043(3) -0.004(2) 0.0106(19) -0.0033(17)
C4 0.024(2) 0.060(3) 0.039(3) -0.006(2) 0.006(2) 0.001(2)
C5 0.031(2) 0.067(3) 0.044(3) -0.013(2) 0.003(2) 0.011(2)
C6 0.022(2) 0.042(2) 0.063(4) -0.005(2) -0.002(2) 0.0051(17)
C7 0.0189(18) 0.042(2) 0.038(2) -0.0029(19) 0.0024(18) 0.0054(17)
C8 0.034(2) 0.047(3) 0.042(3) -0.004(2) 0.005(2) 0.0102(19)
C9 0.033(2) 0.052(3) 0.052(3) -0.003(3) 0.007(2) 0.005(2)
C10 0.029(2) 0.034(2) 0.063(3) 0.003(2) 0.007(2) 0.0002(17)
C11 0.026(2) 0.044(2) 0.057(3) -0.003(2) 0.000(2) 0.0011(18)
C12 0.026(2) 0.044(2) 0.047(3) -0.003(2) -0.004(2) 0.0048(18)
C13 0.032(2) 0.054(3) 0.046(3) 0.000(2) -0.009(2) -0.005(2)
C14 0.026(2) 0.043(2) 0.041(3) 0.004(2) 0.0024(19) -0.0007(18)
C15 0.036(3) 0.045(3) 0.054(3) 0.010(2) -0.010(2) -0.009(2)
C16 0.049(3) 0.047(3) 0.056(3) 0.011(2) -0.010(3) -0.015(2)
C17 0.048(3) 0.050(3) 0.055(3) 0.011(3) -0.006(2) -0.003(2)
C18 0.044(3) 0.055(3) 0.034(3) 0.004(2) -0.006(2) 0.002(2)
C19 0.027(2) 0.051(3) 0.034(2) -0.004(2) 0.0005(19) -0.0019(18)
C20 0.032(2) 0.046(2) 0.048(3) -0.007(2) -0.001(2) -0.008(2)
B1 0.022(2) 0.047(3) 0.042(3) -0.003(2) -0.003(2) 0.000(2)
B2 0.022(2) 0.032(2) 0.041(3) 0.003(2) 0.002(2) -0.0031(18)

loop_
_atom_type_symbol
_atom_type_description
_atom_type_scat_dispersion_real
_atom_type_scat_dispersion_imag
_atom_type_scat_source
C C 0.0028 0.0015 'International Tables Vol C Tables 4.2.6.8 and 6.1.1.4'
H H 0.0000 0.0000 'International Tables Vol C Tables 4.2.6.8 and 6.1.1.4'
B B 0.0014 0.0006 'International Tables Vol C Tables 4.2.6.8 and 6.1.1.4'
N N 0.0056 0.0031 'International Tables Vol C Tables 4.2.6.8 and 6.1.1.4'

loop_
_geom_angle_atom_site_label_1
_geom_angle_atom_site_label_2
_geom_angle_atom_site_label_3
_geom_angle
_geom_angle_site_symmetry_1
_geom_angle_site_symmetry_3
_geom_angle_publ_flag
N2 N1 B1 118.6(3) . . ?
C3 N1 N2 108.3(3) . . ?
C3 N1 B1 131.8(4) . . ?
N1 N2 B2 122.8(3) . . ?
C1 N2 N1 107.6(3) . . ?
C1 N2 B2 129.1(4) . . ?
N4 N3 B1 119.8(3) . . ?
C6 N3 N4 108.4(4) . . ?
C6 N3 B1 130.2(4) . . ?
N3 N4 B2 122.2(4) . . ?
C4 N4 N3 108.0(3) . . ?
C4 N4 B2 129.3(4) . . ?
C7 N5 C13 115.7(4) . . ?
C7 N5 B1 127.7(4) . . ?
B1 N5 C13 116.5(4) . . ?
C14 N6 C20 116.2(4) . . ?
C14 N6 B2 124.9(3) . . ?
C20 N6 B2 118.4(4) . . ?
N2 C1 H1 125.4 . . ?
N2 C1 C2 109.3(4) . . ?
C2 C1 H1 125.4 . . ?
C1 C2 H2 127.1 . . ?
C1 C2 C3 105.7(4) . . ?
C3 C2 H2 127.1 . . ?
N1 C3 C2 109.0(4) . . ?
N1 C3 H3 125.5 . . ?
C2 C3 H3 125.5 . . ?
N4 C4 H4 125.4 . . ?
N4 C4 C5 109.1(4) . . ?
C5 C4 H4 125.4 . . ?
C4 C5 H5 127.1 . . ?
C4 C5 C6 105.7(4) . . ?
C6 C5 H5 127.1 . . ?
N3 C6 C5 108.7(4) . . ?
N3 C6 H6 125.6 . . ?
C5 C6 H6 125.6 . . ?
C8 C7 N5 121.6(4) . . ?
C8 C7 C12 119.5(4) . . ?
C12 C7 N5 118.9(4) . . ?
C7 C8 H8 120.0 . . ?
C7 C8 C9 120.0(5) . . ?
C9 C8 H8 120.0 . . ?
C8 C9 H9 120.0 . . ?
C10 C9 C8 120.1(5) . . ?
C10 C9 H9 120.0 . . ?
C9 C10 H10 120.4 . . ?
C9 C10 C11 119.2(4) . . ?
C11 C10 H10 120.4 . . ?
C10 C11 H11 119.2 . . ?
C12 C11 C10 121.6(5) . . ?
C12 C11 H11 119.2 . . ?
C7 C12 H12 120.2 . . ?
C11 C12 C7 119.6(4) . . ?
C11 C12 H12 120.2 . . ?
N5 C13 H13A 109.5 . . ?
N5 C13 H13B 109.5 . . ?
N5 C13 H13C 109.5 . . ?
H13A C13 H13B 109.5 . . ?
H13A C13 H13C 109.5 . . ?
H13B C13 H13C 109.5 . . ?
N6 C14 C15 121.0(4) . . ?
C19 C14 N6 121.9(4) . . ?
C19 C14 C15 117.1(4) . . ?
C14 C15 H15 120.0 . . ?
C16 C15 C14 120.1(5) . . ?
C16 C15 H15 120.0 . . ?
C15 C16 H16 119.0 . . ?
C17 C16 C15 122.1(5) . . ?
C17 C16 H16 119.0 . . ?
C16 C17 H17 121.0 . . ?
C18 C17 C16 118.0(5) . . ?
C18 C17 H17 121.0 . . ?
C17 C18 H18 119.3 . . ?
C17 C18 C19 121.4(5) . . ?
C19 C18 H18 119.3 . . ?
C14 C19 C18 121.4(4) . . ?
C14 C19 H19 119.3 . . ?
C18 C19 H19 119.3 . . ?
N6 C20 H20A 109.5 . . ?
N6 C20 H20B 109.5 . . ?
N6 C20 H20C 109.5 . . ?
H20A C20 H20B 109.5 . . ?
H20A C20 H20C 109.5 . . ?
H20B C20 H20C 109.5 . . ?
N1 B1 H1A 104(2) . . ?
N3 B1 N1 100.6(3) . . ?
N3 B1 H1A 103(3) . . ?
N5 B1 N1 114.7(4) . . ?
N5 B1 N3 113.7(4) . . ?
N5 B1 H1A 118(3) . . ?
N2 B2 N4 103.6(3) . . ?
N2 B2 H2A 106(3) . . ?
N4 B2 H2A 108(3) . . ?
N6 B2 N2 110.9(3) . . ?
N6 B2 N4 110.1(4) . . ?
N6 B2 H2A 117(3) . . ?

loop_
_geom_bond_atom_site_label_1
_geom_bond_atom_site_label_2
_geom_bond_distance
_geom_bond_site_symmetry_2
_geom_bond_publ_flag
N1 N2 1.368(5) . ?
N1 C3 1.342(5) . ?
N1 B1 1.614(6) . ?
N2 C1 1.352(5) . ?
N2 B2 1.565(6) . ?
N3 N4 1.352(5) . ?
N3 C6 1.332(6) . ?
N3 B1 1.601(7) . ?
N4 C4 1.337(6) . ?
N4 B2 1.575(6) . ?
N5 C7 1.420(6) . ?
N5 C13 1.472(6) . ?
N5 B1 1.472(7) . ?
N6 C14 1.409(5) . ?
N6 C20 1.457(6) . ?
N6 B2 1.484(7) . ?
C1 H1 0.9500 . ?
C1 C2 1.376(6) . ?
C2 H2 0.9500 . ?
C2 C3 1.384(6) . ?
C3 H3 0.9500 . ?
C4 H4 0.9500 . ?
C4 C5 1.365(7) . ?
C5 H5 0.9500 . ?
C5 C6 1.378(7) . ?
C6 H6 0.9500 . ?
C7 C8 1.369(7) . ?
C7 C12 1.403(6) . ?
C8 H8 0.9500 . ?
C8 C9 1.430(6) . ?
C9 H9 0.9500 . ?
C9 C10 1.352(7) . ?
C10 H10 0.9500 . ?
C10 C11 1.400(7) . ?
C11 H11 0.9500 . ?
C11 C12 1.365(6) . ?
C12 H12 0.9500 . ?
C13 H13A 0.9800 . ?
C13 H13B 0.9800 . ?
C13 H13C 0.9800 . ?
C14 C15 1.410(6) . ?
C14 C19 1.384(7) . ?
C15 H15 0.9500 . ?
C15 C16 1.387(7) . ?
C16 H16 0.9500 . ?
C16 C17 1.375(7) . ?
C17 H17 0.9500 . ?
C17 C18 1.367(7) . ?
C18 H18 0.9500 . ?
C18 C19 1.392(7) . ?
C19 H19 0.9500 . ?
C20 H20A 0.9800 . ?
C20 H20B 0.9800 . ?
C20 H20C 0.9800 . ?
B1 H1A 1.13(5) . ?
B2 H2A 1.04(5) . ?

loop_
_geom_torsion_atom_site_label_1
_geom_torsion_atom_site_label_2
_geom_torsion_atom_site_label_3
_geom_torsion_atom_site_label_4
_geom_torsion
_geom_torsion_site_symmetry_1
_geom_torsion_site_symmetry_2
_geom_torsion_site_symmetry_3
_geom_torsion_site_symmetry_4
_geom_torsion_publ_flag
N1 N2 C1 C2 0.1(5) . . . . ?
N1 N2 B2 N4 -36.6(5) . . . . ?
N1 N2 B2 N6 -154.6(3) . . . . ?
N2 N1 C3 C2 1.5(5) . . . . ?
N2 N1 B1 N3 46.8(4) . . . . ?
N2 N1 B1 N5 169.2(4) . . . . ?
N2 C1 C2 C3 0.8(5) . . . . ?
N3 N4 C4 C5 -0.6(5) . . . . ?
N3 N4 B2 N2 35.9(5) . . . . ?
N3 N4 B2 N6 154.4(3) . . . . ?
N4 N3 C6 C5 -1.7(5) . . . . ?
N4 N3 B1 N1 -48.0(5) . . . . ?
N4 N3 B1 N5 -171.2(3) . . . . ?
N4 C4 C5 C6 -0.4(6) . . . . ?
N5 C7 C8 C9 -177.1(4) . . . . ?
N5 C7 C12 C11 177.3(4) . . . . ?
N6 C14 C15 C16 -179.6(5) . . . . ?
N6 C14 C19 C18 -178.5(4) . . . . ?
C1 N2 B2 N4 151.7(4) . . . . ?
C1 N2 B2 N6 33.7(6) . . . . ?
C1 C2 C3 N1 -1.4(5) . . . . ?
C3 N1 N2 C1 -1.0(4) . . . . ?
C3 N1 N2 B2 -174.3(4) . . . . ?
C3 N1 B1 N3 -147.8(4) . . . . ?
C3 N1 B1 N5 -25.4(7) . . . . ?
C4 N4 B2 N2 -152.4(4) . . . . ?
C4 N4 B2 N6 -33.8(6) . . . . ?
C4 C5 C6 N3 1.3(5) . . . . ?
C6 N3 N4 C4 1.5(5) . . . . ?
C6 N3 N4 B2 174.8(4) . . . . ?
C6 N3 B1 N1 147.9(4) . . . . ?
C6 N3 B1 N5 24.8(6) . . . . ?
C7 N5 B1 N1 -51.3(6) . . . . ?
C7 N5 B1 N3 63.7(5) . . . . ?
C7 C8 C9 C10 -1.0(6) . . . . ?
C8 C7 C12 C11 -3.4(6) . . . . ?
C8 C9 C10 C11 -1.9(7) . . . . ?
C9 C10 C11 C12 2.1(7) . . . . ?
C10 C11 C12 C7 0.5(6) . . . . ?
C12 C7 C8 C9 3.7(6) . . . . ?
C13 N5 C7 C8 -5.3(6) . . . . ?
C13 N5 C7 C12 173.9(4) . . . . ?
C13 N5 B1 N1 132.6(4) . . . . ?
C13 N5 B1 N3 -112.4(4) . . . . ?
C14 N6 B2 N2 -118.7(4) . . . . ?
C14 N6 B2 N4 127.2(4) . . . . ?
C14 C15 C16 C17 -1.0(9) . . . . ?
C15 C14 C19 C18 3.0(7) . . . . ?
C15 C16 C17 C18 1.0(9) . . . . ?
C16 C17 C18 C19 1.0(8) . . . . ?
C17 C18 C19 C14 -3.1(7) . . . . ?
C19 C14 C15 C16 -1.1(7) . . . . ?
C20 N6 C14 C15 167.4(4) . . . . ?
C20 N6 C14 C19 -11.1(6) . . . . ?
C20 N6 B2 N2 52.6(5) . . . . ?
C20 N6 B2 N4 -61.4(5) . . . . ?
B1 N1 N2 C1 167.5(4) . . . . ?
B1 N1 N2 B2 -5.8(6) . . . . ?
B1 N1 C3 C2 -164.9(4) . . . . ?
B1 N3 N4 C4 -165.8(3) . . . . ?
B1 N3 N4 B2 7.5(5) . . . . ?
B1 N3 C6 C5 163.8(4) . . . . ?
B1 N5 C7 C8 178.6(4) . . . . ?
B1 N5 C7 C12 -2.2(6) . . . . ?
B2 N2 C1 C2 172.8(4) . . . . ?
B2 N4 C4 C5 -173.3(4) . . . . ?
B2 N6 C14 C15 -21.1(7) . . . . ?
B2 N6 C14 C19 160.4(4) . . . . ?
